data_7115880
loop_
_publ_author_name
'Fedor Romanov-Michailidis'
'Marion Pupier'
'Laure Guenee'
'Alexandre  Alexakis'

_publ_section_title
;
 Enantioselective halogenative semi-pinacol rearrangement: a
 stereodivergent reaction on a racemic mixture
;
_journal_name_full Chem.Commun.
_journal_page_first 13461
_journal_paper_doi 10.1039/C4cc05923A
_journal_volume 50
_journal_year 2014
_chemical_absolute_configuration ad
_chemical_formula_moiety 'C15 H16 F2 O'
_chemical_formula_sum 'C15 H16 F2 O'
_chemical_formula_weight 250.28
_chemical_name_systematic
; 
 ? 
;
_space_group_IT_number 19
_symmetry_cell_setting orthorhombic
_symmetry_space_group_name_Hall 'P 2ac 2ab'
_symmetry_space_group_name_H-M 'P 21 21 21'
_atom_sites_solution_hydrogens geom
_atom_sites_solution_primary direct
_atom_sites_solution_secondary difmap
_audit_creation_method SHELXL-97
_cell_angle_alpha 90.00
_cell_angle_beta 90.00
_cell_angle_gamma 90.00
_cell_formula_units_Z 4
_cell_length_a 6.83236(18)
_cell_length_b 7.7016(2)
_cell_length_c 23.5545(6)
_cell_measurement_reflns_used 7913
_cell_measurement_temperature 180(2)
_cell_measurement_theta_max 72.4410
_cell_measurement_theta_min 3.7010
_cell_volume 1239.44(6)
_computing_cell_refinement
;
CrysAlisPro, Agilent Technologies,
Version 1.171.36.28 (release 01-02-2013 CrysAlis171 .NET)
(compiled Feb  1 2013,16:14:44)
;
_computing_data_collection
;
CrysAlisPro, Agilent Technologies,
Version 1.171.36.28 (release 01-02-2013 CrysAlis171 .NET)
(compiled Feb  1 2013,16:14:44)
;
_computing_data_reduction
;
CrysAlisPro, Agilent Technologies,
Version 1.171.36.28 (release 01-02-2013 CrysAlis171 .NET)
(compiled Feb  1 2013,16:14:44)
;
_computing_molecular_graphics 'Ortep 3 (Farrugia, 1997)'
_computing_publication_material ShelX_Acta
_computing_structure_refinement 'SHELXL-97 (Sheldrick, 2008)'
_computing_structure_solution 'SHELXS-97 (Sheldrick, 2008)'
_diffrn_ambient_temperature 180(2)
_diffrn_detector_area_resol_mean 10.4679
_diffrn_measured_fraction_theta_full 1.000
_diffrn_measured_fraction_theta_max 0.997
_diffrn_measurement_device_type 'SuperNova, Dual, Cu at zero, Atlas'
_diffrn_measurement_method '\w scans'
_diffrn_radiation_monochromator mirror
_diffrn_radiation_source 'SuperNova (Cu) X-ray Source'
_diffrn_radiation_type CuK\a
_diffrn_radiation_wavelength 1.54184
_diffrn_reflns_av_R_equivalents 0.0249
_diffrn_reflns_av_unetI/netI 0.0136
_diffrn_reflns_limit_h_max 7
_diffrn_reflns_limit_h_min -8
_diffrn_reflns_limit_k_max 9
_diffrn_reflns_limit_k_min -9
_diffrn_reflns_limit_l_max 29
_diffrn_reflns_limit_l_min -29
_diffrn_reflns_number 11491
_diffrn_reflns_theta_full 67.50
_diffrn_reflns_theta_max 72.55
_diffrn_reflns_theta_min 3.75
_exptl_absorpt_coefficient_mu 0.858
_exptl_absorpt_correction_T_max 0.903
_exptl_absorpt_correction_T_min 0.838
_exptl_absorpt_correction_type analytical
_exptl_absorpt_process_details
;
CrysAlisPro, Agilent Technologies,
Version 1.171.36.28 (release 01-02-2013 CrysAlis171 .NET)
(compiled Feb  1 2013,16:14:44)
Analytical numeric absorption correction using a multifaceted crystal
            model based on expressions derived by R.C. Clark & J.S. Reid.
(Clark, R. C. & Reid, J. S. (1995). Acta Cryst. A51, 887-897)
;
_exptl_crystal_colour colorless
_exptl_crystal_density_diffrn 1.341
_exptl_crystal_density_method 'not measured'
_exptl_crystal_description prism
_exptl_crystal_F_000 528
_exptl_crystal_size_max 0.2945
_exptl_crystal_size_mid 0.2561
_exptl_crystal_size_min 0.1611
_refine_diff_density_max 0.183
_refine_diff_density_min -0.137
_refine_diff_density_rms 0.034
_refine_ls_abs_structure_details 'Flack H D (1983), Acta Cryst. A39, 876-881'
_refine_ls_abs_structure_Flack 0.01(14)
_refine_ls_extinction_method none
_refine_ls_goodness_of_fit_ref 1.076
_refine_ls_hydrogen_treatment constr
_refine_ls_matrix_type full
_refine_ls_number_parameters 165
_refine_ls_number_reflns 2438
_refine_ls_number_restraints 0
_refine_ls_restrained_S_all 1.076
_refine_ls_R_factor_all 0.0327
_refine_ls_R_factor_gt 0.0320
_refine_ls_shift/su_max 0.001
_refine_ls_shift/su_mean 0.000
_refine_ls_structure_factor_coef Fsqd
_refine_ls_weighting_details 'calc w=1/[\s^2^(Fo^2^)+(0.0450P)^2^+0.2880P] where P=(Fo^2^+2Fc^2^)/3'
_refine_ls_weighting_scheme calc
_refine_ls_wR_factor_gt 0.0878
_refine_ls_wR_factor_ref 0.0885
_reflns_number_gt 2385
_reflns_number_total 2438
_reflns_threshold_expression >2sigma(I)
_cod_data_source_file c4cc05923a2.cif
_cod_data_source_block FR1194
_cod_original_cell_volume 1239.45(6)
_cod_database_code 7115880

loop_
_symmetry_equiv_pos_as_xyz
'x, y, z'
'-x+1/2, -y, z+1/2'
'-x, y+1/2, -z+1/2'
'x+1/2, -y+1/2, -z'

loop_
_atom_site_label
_atom_site_type_symbol
_atom_site_fract_x
_atom_site_fract_y
_atom_site_fract_z
_atom_site_U_iso_or_equiv
_atom_site_adp_type
_atom_site_occupancy
_atom_site_symmetry_multiplicity
_atom_site_calc_flag
_atom_site_refinement_flags
F1 F 0.54304(15) 0.17581(14) 0.52977(4) 0.0442(3) Uani 1 1 d .
F2 F 0.83897(16) 0.38969(18) 0.72300(5) 0.0614(3) Uani 1 1 d .
O1 O 0.51772(18) -0.18514(16) 0.56357(6) 0.0476(3) Uani 1 1 d .
C1 C 0.3710(2) -0.1096(2) 0.57710(7) 0.0325(3) Uani 1 1 d .
C2 C 0.1642(3) -0.1736(3) 0.56749(9) 0.0470(4) Uani 1 1 d .
H2A H 0.1415 -0.2832 0.5885 0.056 Uiso 1 1 calc R
H2B H 0.1409 -0.1948 0.5266 0.056 Uiso 1 1 calc R
C3 C 0.0291(2) -0.0317(2) 0.58929(8) 0.0420(4) Uani 1 1 d .
H3A H -0.0899 -0.0818 0.6068 0.050 Uiso 1 1 calc R
H3B H -0.0103 0.0475 0.5582 0.050 Uiso 1 1 calc R
C4 C 0.1537(2) 0.0637(2) 0.63358(6) 0.0320(3) Uani 1 1 d .
H4A H 0.1497 0.0022 0.6705 0.038 Uiso 1 1 calc R
H4B H 0.1054 0.1838 0.6391 0.038 Uiso 1 1 calc R
C5 C 0.3644(2) 0.06492(18) 0.60924(6) 0.0247(3) Uani 1 1 d .
C6 C 0.3814(2) 0.2109(2) 0.56534(6) 0.0329(3) Uani 1 1 d .
H6 H 0.2597 0.2131 0.5418 0.039 Uiso 1 1 calc R
C7 C 0.4092(2) 0.3862(2) 0.59217(8) 0.0383(4) Uani 1 1 d .
H7A H 0.2923 0.4137 0.6153 0.046 Uiso 1 1 calc R
H7B H 0.4188 0.4746 0.5618 0.046 Uiso 1 1 calc R
C8 C 0.5912(2) 0.39863(19) 0.62991(7) 0.0356(3) Uani 1 1 d .
H8 H 0.5689 0.4966 0.6570 0.043 Uiso 1 1 calc R
C9 C 0.7774(3) 0.4419(3) 0.59598(9) 0.0460(4) Uani 1 1 d .
H9A H 0.8873 0.4582 0.6222 0.069 Uiso 1 1 calc R
H9B H 0.7566 0.5489 0.5743 0.069 Uiso 1 1 calc R
H9C H 0.8070 0.3464 0.5699 0.069 Uiso 1 1 calc R
C10 C 0.6175(2) 0.2353(2) 0.66513(6) 0.0300(3) Uani 1 1 d .
C11 C 0.7474(2) 0.2371(3) 0.71106(7) 0.0417(4) Uani 1 1 d .
C12 C 0.7872(3) 0.0973(3) 0.74462(7) 0.0505(5) Uani 1 1 d .
H12 H 0.8778 0.1057 0.7751 0.061 Uiso 1 1 calc R
C13 C 0.6926(3) -0.0561(3) 0.73310(7) 0.0490(5) Uani 1 1 d .
H13 H 0.7186 -0.1561 0.7555 0.059 Uiso 1 1 calc R
C14 C 0.5591(2) -0.0651(2) 0.68877(7) 0.0371(4) Uani 1 1 d .
H14 H 0.4931 -0.1713 0.6814 0.045 Uiso 1 1 calc R
C15 C 0.52026(19) 0.07976(19) 0.65474(5) 0.0261(3) Uani 1 1 d .

loop_
_atom_site_aniso_label
_atom_site_aniso_U_11
_atom_site_aniso_U_22
_atom_site_aniso_U_33
_atom_site_aniso_U_23
_atom_site_aniso_U_13
_atom_site_aniso_U_12
F1 0.0466(5) 0.0555(6) 0.0304(4) 0.0041(4) 0.0108(4) -0.0102(5)
F2 0.0438(6) 0.0810(8) 0.0594(7) -0.0286(6) -0.0080(5) -0.0144(6)
O1 0.0388(6) 0.0424(7) 0.0616(8) -0.0166(6) 0.0086(6) 0.0038(5)
C1 0.0322(8) 0.0312(7) 0.0340(7) -0.0029(6) 0.0024(6) -0.0009(6)
C2 0.0377(9) 0.0426(9) 0.0606(11) -0.0097(8) -0.0032(8) -0.0104(8)
C3 0.0247(8) 0.0484(10) 0.0529(10) 0.0018(8) -0.0026(7) -0.0059(7)
C4 0.0223(7) 0.0389(8) 0.0349(7) 0.0025(6) 0.0038(6) 0.0020(6)
C5 0.0219(6) 0.0263(6) 0.0261(6) 0.0004(5) 0.0026(5) 0.0006(5)
C6 0.0277(7) 0.0397(8) 0.0313(7) 0.0087(6) -0.0022(6) -0.0018(6)
C7 0.0312(8) 0.0299(7) 0.0539(9) 0.0111(7) -0.0002(7) 0.0050(6)
C8 0.0301(7) 0.0263(7) 0.0503(9) -0.0065(6) 0.0018(7) 0.0008(6)
C9 0.0352(9) 0.0394(9) 0.0633(11) 0.0090(8) 0.0039(8) -0.0056(7)
C10 0.0221(6) 0.0396(8) 0.0285(7) -0.0055(6) 0.0036(5) 0.0035(6)
C11 0.0264(7) 0.0647(11) 0.0342(8) -0.0146(8) 0.0018(6) -0.0030(8)
C12 0.0296(8) 0.0941(16) 0.0277(8) 0.0006(9) -0.0031(6) 0.0103(9)
C13 0.0360(9) 0.0765(13) 0.0346(8) 0.0215(9) 0.0027(7) 0.0181(9)
C14 0.0309(8) 0.0447(9) 0.0357(8) 0.0124(7) 0.0053(6) 0.0074(7)
C15 0.0217(6) 0.0334(7) 0.0231(6) 0.0003(6) 0.0038(5) 0.0049(6)

loop_
_atom_type_symbol
_atom_type_description
_atom_type_scat_dispersion_real
_atom_type_scat_dispersion_imag
_atom_type_scat_source
C C 0.0181 0.0091 'International Tables Vol C Tables 4.2.6.8 and 6.1.1.4'
H H 0.0000 0.0000 'International Tables Vol C Tables 4.2.6.8 and 6.1.1.4'
O O 0.0492 0.0322 'International Tables Vol C Tables 4.2.6.8 and 6.1.1.4'
F F 0.0727 0.0534 'International Tables Vol C Tables 4.2.6.8 and 6.1.1.4'

loop_
_geom_angle_atom_site_label_1
_geom_angle_atom_site_label_2
_geom_angle_atom_site_label_3
_geom_angle
O1 C1 C2 125.53(14)
O1 C1 C5 125.15(14)
C2 C1 C5 109.27(12)
C1 C2 C3 106.38(14)
C1 C2 H2A 110.5
C3 C2 H2A 110.5
C1 C2 H2B 110.5
C3 C2 H2B 110.5
H2A C2 H2B 108.6
C2 C3 C4 103.72(13)
C2 C3 H3A 111.0
C4 C3 H3A 111.0
C2 C3 H3B 111.0
C4 C3 H3B 111.0
H3A C3 H3B 109.0
C3 C4 C5 105.48(12)
C3 C4 H4A 110.6
C5 C4 H4A 110.6
C3 C4 H4B 110.6
C5 C4 H4B 110.6
H4A C4 H4B 108.8
C15 C5 C6 111.65(12)
C15 C5 C1 113.10(12)
C6 C5 C1 107.81(11)
C15 C5 C4 113.07(11)
C6 C5 C4 108.92(11)
C1 C5 C4 101.73(11)
F1 C6 C7 108.83(13)
F1 C6 C5 108.61(12)
C7 C6 C5 112.64(13)
F1 C6 H6 108.9
C7 C6 H6 108.9
C5 C6 H6 108.9
C6 C7 C8 113.77(12)
C6 C7 H7A 108.8
C8 C7 H7A 108.8
C6 C7 H7B 108.8
C8 C7 H7B 108.8
H7A C7 H7B 107.7
C10 C8 C7 111.19(12)
C10 C8 C9 111.44(13)
C7 C8 C9 112.55(14)
C10 C8 H8 107.1
C7 C8 H8 107.1
C9 C8 H8 107.1
C8 C9 H9A 109.5
C8 C9 H9B 109.5
H9A C9 H9B 109.5
C8 C9 H9C 109.5
H9A C9 H9C 109.5
H9B C9 H9C 109.5
C15 C10 C11 116.56(15)
C15 C10 C8 124.11(13)
C11 C10 C8 119.34(15)
F2 C11 C12 118.07(15)
F2 C11 C10 117.36(18)
C12 C11 C10 124.57(18)
C11 C12 C13 118.08(16)
C11 C12 H12 121.0
C13 C12 H12 121.0
C12 C13 C14 120.05(17)
C12 C13 H13 120.0
C14 C13 H13 120.0
C13 C14 C15 121.06(17)
C13 C14 H14 119.5
C15 C14 H14 119.5
C10 C15 C14 119.67(13)
C10 C15 C5 121.67(12)
C14 C15 C5 118.59(13)

loop_
_geom_bond_atom_site_label_1
_geom_bond_atom_site_label_2
_geom_bond_distance
F1 C6 1.4123(18)
F2 C11 1.361(2)
O1 C1 1.2021(19)
C1 C2 1.514(2)
C1 C5 1.543(2)
C2 C3 1.520(3)
C2 H2A 0.9900
C2 H2B 0.9900
C3 C4 1.534(2)
C3 H3A 0.9900
C3 H3B 0.9900
C4 C5 1.5501(18)
C4 H4A 0.9900
C4 H4B 0.9900
C5 C15 1.5148(19)
C5 C6 1.5320(19)
C6 C7 1.502(2)
C6 H6 1.0000
C7 C8 1.532(2)
C7 H7A 0.9900
C7 H7B 0.9900
C8 C10 1.517(2)
C8 C9 1.539(2)
C8 H8 1.0000
C9 H9A 0.9800
C9 H9B 0.9800
C9 H9C 0.9800
C10 C15 1.392(2)
C10 C11 1.399(2)
C11 C12 1.363(3)
C12 C13 1.373(3)
C12 H12 0.9500
C13 C14 1.388(2)
C13 H13 0.9500
C14 C15 1.399(2)
C14 H14 0.9500
